data_7246897
loop_
_publ_author_name
'Pietrzak, Anna'
'Carr, Michael J.'
'Kaszy\'nski, Piotr'

_publ_section_title
;
 Substituent effects on the [1-closo-CB9H10]&#x2212; anion geometry:
 experimental and DFT studies
;
_journal_issue 26
_journal_name_full CrystEngComm
_journal_page_first 3790
_journal_page_last 3798
_journal_paper_doi 10.1039/D3CE00357D
_journal_volume 25
_journal_year 2023
_chemical_formula_moiety 'C3 H15 B9 S'
_chemical_formula_sum 'C3 H15 B9 S'
_chemical_formula_weight 180.50
_space_group_IT_number 2
_space_group_name_Hall '-P 1'
_space_group_name_H-M_alt 'P -1'
_symmetry_cell_setting triclinic
_symmetry_space_group_name_H-M 'P -1'
_atom_sites_solution_hydrogens geom
_atom_sites_solution_primary direct
_atom_sites_solution_secondary difmap
_audit_creation_method SHELXL-97
_audit_update_record
;
2022-11-21 deposited with the CCDC.	2023-06-15 downloaded from the CCDC.
;
_cell_angle_alpha 85.078(5)
_cell_angle_beta 82.012(5)
_cell_angle_gamma 74.701(3)
_cell_formula_units_Z 2
_cell_length_a 6.4442(5)
_cell_length_b 8.1244(7)
_cell_length_c 10.6645(8)
_cell_measurement_reflns_used 6521
_cell_measurement_temperature 150(2)
_cell_measurement_theta_max 26.0
_cell_measurement_theta_min 2.6
_cell_volume 532.62(7)
_computing_cell_refinement
;
  DENZO-SMN and COLLECT (Otwinowski & Minor, 1996)
;
_computing_data_collection
;
  DENZO-SMN and COLLECT (Otwinowski & Minor, 1996)
;
_computing_data_reduction
;
  DENZO-SMN and COLLECT (Otwinowski & Minor, 1996)
;
_computing_molecular_graphics
;
  ORTEP3 for Windows (Farrugia, 1997)
  XSeed (Barbour, 2001)
;
_computing_publication_material
;
 'enCIFer (CCDC, 2002)'
;
_computing_structure_refinement
;
  SHELXS-97 (Sheldrick, 1986)
;
_computing_structure_solution
;
  SHELXS-97 (Sheldrick, 1986)
;
_diffrn_ambient_temperature 150(2)
_diffrn_measured_fraction_theta_full 0.996
_diffrn_measured_fraction_theta_max 0.996
_diffrn_measurement_device_type 'Nonius KappaCCD'
_diffrn_measurement_method
;
   Detector set at 30mm from sample with different 2theta offsets 
   1 degree phi exposures for chi=0 degree settings
   1 degree omega exposures for chi=90 degree settings
;
_diffrn_radiation_collimation miracol
_diffrn_radiation_detector 'CCD plate'
_diffrn_radiation_monochromator graphite
_diffrn_radiation_source 'Fine-focus Sealed tube'
_diffrn_radiation_type MoK\a
_diffrn_radiation_wavelength 0.71073
_diffrn_reflns_av_R_equivalents 0.1359
_diffrn_reflns_av_sigmaI/netI 0.0947
_diffrn_reflns_limit_h_max 7
_diffrn_reflns_limit_h_min -7
_diffrn_reflns_limit_k_max 10
_diffrn_reflns_limit_k_min -10
_diffrn_reflns_limit_l_max 13
_diffrn_reflns_limit_l_min -12
_diffrn_reflns_number 8951
_diffrn_reflns_theta_full 26.00
_diffrn_reflns_theta_max 26.00
_diffrn_reflns_theta_min 2.60
_exptl_absorpt_coefficient_mu 0.239
_exptl_absorpt_correction_T_max 0.9929
_exptl_absorpt_correction_T_min 0.9319
_exptl_absorpt_correction_type multi-scan
_exptl_absorpt_process_details
;
 Using multiple and symmetry-related data measurements via the program SORTAV
 See R.H. Blessing, Acta Cryst (1995), A51, 33-38 
;
_exptl_crystal_colour Colourless
_exptl_crystal_density_diffrn 1.125
_exptl_crystal_density_method 'not measured'
_exptl_crystal_description prism
_exptl_crystal_F_000 188
_exptl_crystal_size_max 0.30
_exptl_crystal_size_mid 0.17
_exptl_crystal_size_min 0.03
_refine_diff_density_max 1.091
_refine_diff_density_min -0.597
_refine_diff_density_rms 0.117
_refine_ls_extinction_method none
_refine_ls_goodness_of_fit_ref 1.234
_refine_ls_hydrogen_treatment constr
_refine_ls_matrix_type full
_refine_ls_number_parameters 120
_refine_ls_number_reflns 2065
_refine_ls_number_restraints 0
_refine_ls_restrained_S_all 1.234
_refine_ls_R_factor_all 0.1233
_refine_ls_R_factor_gt 0.0995
_refine_ls_shift/su_max 0.000
_refine_ls_shift/su_mean 0.000
_refine_ls_structure_factor_coef Fsqd
_refine_ls_weighting_details 'w=1/[\s^2^(Fo^2^)+(0.1137P)^2^+1.8948P] where P=(Fo^2^+2Fc^2^)/3'
_refine_ls_weighting_scheme calc
_refine_ls_wR_factor_gt 0.2880
_refine_ls_wR_factor_ref 0.3007
_reflns_number_gt 1606
_reflns_number_total 2065
_reflns_threshold_expression >2sigma(I)
_cod_data_source_file d3ce00357d2.cif
_cod_data_source_block 1l_af56c
_cod_depositor_comments
;
The following automatic conversions were performed:

data item '_symmetry_cell_setting' value 'Triclinic' was changed to
'triclinic' in accordance with the
/home/data/users/saulius/crontab/automatic-downloads/rss-feeds/RSC/lib/dictionaries/cif_core.dic
dictionary named 'cif_core.dic' version 2.4.2 last updated on
2011-04-26.

Automatic conversion script
Id: cif_fix_values 8170 2020-07-09 18:12:32Z antanas 

 Adding full bibliography for 7246896--7246900.cif.
;
_cod_original_sg_symbol_H-M P-1
_cod_database_code 7246897

loop_
_symmetry_equiv_pos_as_xyz
'x, y, z'
'-x, -y, -z'

loop_
_atom_site_label
_atom_site_type_symbol
_atom_site_fract_x
_atom_site_fract_y
_atom_site_fract_z
_atom_site_U_iso_or_equiv
_atom_site_adp_type
_atom_site_occupancy
_atom_site_symmetry_multiplicity
_atom_site_calc_flag
_atom_site_refinement_flags
_atom_site_disorder_assembly
_atom_site_disorder_group
S11 S 0.2502(2) 0.18319(18) 0.70874(14) 0.0306(5) Uani 1 1 d . . .
C1 C 0.3273(9) -0.0415(7) 0.7313(5) 0.0274(12) Uani 1 1 d . . .
C12 C 0.0217(10) 0.2186(8) 0.6226(6) 0.0376(14) Uani 1 1 d . . .
H12A H 0.0706 0.1790 0.5366 0.056 Uiso 1 1 calc R . .
H12B H -0.0506 0.3409 0.6182 0.056 Uiso 1 1 calc R . .
H12C H -0.0800 0.1553 0.6659 0.056 Uiso 1 1 calc R . .
C13 C 0.1195(12) 0.2522(8) 0.8615(6) 0.0427(16) Uani 1 1 d . . .
H13A H 0.0046 0.1939 0.8894 0.064 Uiso 1 1 calc R . .
H13B H 0.0563 0.3760 0.8562 0.064 Uiso 1 1 calc R . .
H13C H 0.2259 0.2246 0.9224 0.064 Uiso 1 1 calc R . .
B2 B 0.3439(11) -0.1739(8) 0.6231(6) 0.0306(14) Uani 1 1 d . . .
H2 H 0.2964 -0.1308 0.5261 0.037 Uiso 1 1 calc R . .
B3 B 0.5742(10) -0.1528(8) 0.7007(6) 0.0306(14) Uani 1 1 d . . .
H3 H 0.7093 -0.0919 0.6644 0.037 Uiso 1 1 calc R . .
B4 B 0.4105(11) -0.1483(8) 0.8585(6) 0.0295(14) Uani 1 1 d . . .
H4 H 0.4158 -0.0846 0.9466 0.035 Uiso 1 1 calc R . .
B5 B 0.1776(11) -0.1695(8) 0.7817(6) 0.0284(14) Uani 1 1 d . . .
H5 H -0.0013 -0.1229 0.8095 0.034 Uiso 1 1 calc R . .
B6 B 0.5715(11) -0.3542(8) 0.6455(6) 0.0324(15) Uani 1 1 d . . .
H6 H 0.6862 -0.4086 0.5616 0.039 Uiso 1 1 calc R . .
B7 B 0.6187(11) -0.3363(9) 0.8104(7) 0.0330(15) Uani 1 1 d . . .
H7 H 0.7704 -0.3762 0.8575 0.040 Uiso 1 1 calc R . .
B8 B 0.3375(11) -0.3481(9) 0.8670(6) 0.0320(15) Uani 1 1 d . . .
H8 H 0.2655 -0.3978 0.9595 0.038 Uiso 1 1 calc R . .
B9 B 0.2915(12) -0.3660(8) 0.7026(6) 0.0324(15) Uani 1 1 d . . .
H9 H 0.1820 -0.4303 0.6638 0.039 Uiso 1 1 calc R . .
B10 B 0.5096(11) -0.4886(8) 0.7668(6) 0.0306(14) Uani 1 1 d . . .
H10 H 0.5666 -0.6312 0.7778 0.037 Uiso 1 1 calc R . .

loop_
_atom_site_aniso_label
_atom_site_aniso_U_11
_atom_site_aniso_U_22
_atom_site_aniso_U_33
_atom_site_aniso_U_23
_atom_site_aniso_U_13
_atom_site_aniso_U_12
S11 0.0320(8) 0.0276(8) 0.0328(8) -0.0019(5) -0.0044(6) -0.0084(6)
C1 0.023(3) 0.030(3) 0.030(3) -0.002(2) -0.005(2) -0.006(2)
C12 0.031(3) 0.039(3) 0.041(4) -0.001(3) -0.008(3) -0.006(3)
C13 0.053(4) 0.033(3) 0.037(3) -0.008(3) 0.001(3) -0.006(3)
B2 0.032(4) 0.031(3) 0.028(3) -0.003(3) -0.004(3) -0.007(3)
B3 0.025(3) 0.030(3) 0.035(4) 0.000(3) -0.003(3) -0.003(3)
B4 0.029(3) 0.033(3) 0.029(3) 0.000(3) -0.006(3) -0.011(3)
B5 0.025(3) 0.029(3) 0.032(3) -0.001(3) -0.004(3) -0.009(3)
B6 0.039(4) 0.027(3) 0.030(3) -0.005(3) 0.000(3) -0.006(3)
B7 0.033(4) 0.032(3) 0.034(4) -0.001(3) -0.007(3) -0.007(3)
B8 0.036(4) 0.035(4) 0.025(3) -0.002(3) -0.004(3) -0.010(3)
B9 0.042(4) 0.026(3) 0.031(3) -0.001(3) -0.007(3) -0.011(3)
B10 0.033(4) 0.031(3) 0.028(3) 0.002(3) -0.005(3) -0.009(3)

loop_
_atom_type_symbol
_atom_type_description
_atom_type_scat_dispersion_real
_atom_type_scat_dispersion_imag
_atom_type_scat_source
C C 0.0033 0.0016 'International Tables Vol C Tables 4.2.6.8 and 6.1.1.4'
H H 0.0000 0.0000 'International Tables Vol C Tables 4.2.6.8 and 6.1.1.4'
B B 0.0013 0.0007 'International Tables Vol C Tables 4.2.6.8 and 6.1.1.4'
S S 0.1246 0.1234 'International Tables Vol C Tables 4.2.6.8 and 6.1.1.4'

loop_
_geom_angle_atom_site_label_1
_geom_angle_atom_site_label_2
_geom_angle_atom_site_label_3
_geom_angle
_geom_angle_site_symmetry_1
_geom_angle_site_symmetry_3
_geom_angle_publ_flag
C1 S11 C12 102.7(3) . . ?
C1 S11 C13 103.4(3) . . ?
C12 S11 C13 100.9(3) . . ?
B5 C1 B3 108.5(5) . . ?
B5 C1 B2 70.8(4) . . ?
B3 C1 B2 69.8(4) . . ?
B5 C1 B4 70.2(4) . . ?
B3 C1 B4 70.0(4) . . ?
B2 C1 B4 109.0(5) . . ?
B5 C1 S11 128.7(4) . . ?
B3 C1 S11 122.8(4) . . ?
B2 C1 S11 124.7(4) . . ?
B4 C1 S11 126.1(4) . . ?
S11 C12 H12A 109.5 . . ?
S11 C12 H12B 109.5 . . ?
H12A C12 H12B 109.5 . . ?
S11 C12 H12C 109.5 . . ?
H12A C12 H12C 109.5 . . ?
H12B C12 H12C 109.5 . . ?
S11 C13 H13A 109.5 . . ?
S11 C13 H13B 109.5 . . ?
H13A C13 H13B 109.5 . . ?
S11 C13 H13C 109.5 . . ?
H13A C13 H13C 109.5 . . ?
H13B C13 H13C 109.5 . . ?
C1 B2 B9 107.1(5) . . ?
C1 B2 B6 107.7(5) . . ?
B9 B2 B6 61.6(4) . . ?
C1 B2 B3 55.0(3) . . ?
B9 B2 B3 101.4(4) . . ?
B6 B2 B3 58.7(4) . . ?
C1 B2 B5 54.4(3) . . ?
B9 B2 B5 58.7(4) . . ?
B6 B2 B5 101.9(4) . . ?
B3 B2 B5 89.4(4) . . ?
C1 B2 H2 122.6 . . ?
B9 B2 H2 121.3 . . ?
B6 B2 H2 120.9 . . ?
B3 B2 H2 131.3 . . ?
B5 B2 H2 131.3 . . ?
C1 B3 B6 108.7(5) . . ?
C1 B3 B7 108.6(5) . . ?
B6 B3 B7 62.0(4) . . ?
C1 B3 B2 55.2(3) . . ?
B6 B3 B2 59.4(4) . . ?
B7 B3 B2 103.1(4) . . ?
C1 B3 B4 55.3(3) . . ?
B6 B3 B4 102.8(4) . . ?
B7 B3 B4 59.2(4) . . ?
B2 B3 B4 90.9(4) . . ?
C1 B3 H3 121.9 . . ?
B6 B3 H3 120.4 . . ?
B7 B3 H3 120.4 . . ?
B2 B3 H3 130.3 . . ?
B4 B3 H3 130.6 . . ?
C1 B4 B8 107.6(5) . . ?
C1 B4 B7 107.9(5) . . ?
B8 B4 B7 61.9(4) . . ?
C1 B4 B3 54.8(3) . . ?
B8 B4 B3 101.8(4) . . ?
B7 B4 B3 58.9(4) . . ?
C1 B4 B5 54.6(3) . . ?
B8 B4 B5 58.9(3) . . ?
B7 B4 B5 102.3(4) . . ?
B3 B4 B5 89.6(4) . . ?
C1 B4 H4 122.5 . . ?
B8 B4 H4 121.0 . . ?
B7 B4 H4 120.6 . . ?
B3 B4 H4 131.2 . . ?
B5 B4 H4 131.0 . . ?
C1 B5 B8 108.0(5) . . ?
C1 B5 B9 107.6(5) . . ?
B8 B5 B9 61.6(4) . . ?
C1 B5 B4 55.2(3) . . ?
B8 B5 B4 58.8(4) . . ?
B9 B5 B4 101.7(4) . . ?
C1 B5 B2 54.8(3) . . ?
B8 B5 B2 102.1(4) . . ?
B9 B5 B2 58.7(3) . . ?
B4 B5 B2 90.1(4) . . ?
C1 B5 H5 122.3 . . ?
B8 B5 H5 120.9 . . ?
B9 B5 H5 121.2 . . ?
B4 B5 H5 130.9 . . ?
B2 B5 H5 131.0 . . ?
B10 B6 B3 111.5(5) . . ?
B10 B6 B2 111.5(5) . . ?
B3 B6 B2 61.9(4) . . ?
B10 B6 B9 56.7(4) . . ?
B3 B6 B9 101.8(4) . . ?
B2 B6 B9 59.0(4) . . ?
B10 B6 B7 57.1(4) . . ?
B3 B6 B7 59.2(4) . . ?
B2 B6 B7 102.8(4) . . ?
B9 B6 B7 89.8(4) . . ?
B10 B6 H6 119.0 . . ?
B3 B6 H6 120.3 . . ?
B2 B6 H6 119.9 . . ?
B9 B6 H6 131.6 . . ?
B7 B6 H6 130.9 . . ?
B10 B7 B3 110.8(5) . . ?
B10 B7 B4 111.2(5) . . ?
B3 B7 B4 61.9(4) . . ?
B10 B7 B6 56.8(4) . . ?
B3 B7 B6 58.8(4) . . ?
B4 B7 B6 102.4(4) . . ?
B10 B7 B8 56.9(4) . . ?
B3 B7 B8 101.7(4) . . ?
B4 B7 B8 58.8(4) . . ?
B6 B7 B8 89.9(4) . . ?
B10 B7 H7 119.3 . . ?
B3 B7 H7 120.5 . . ?
B4 B7 H7 120.1 . . ?
B6 B7 H7 131.1 . . ?
B8 B7 H7 131.4 . . ?
B10 B8 B4 111.6(5) . . ?
B10 B8 B5 111.5(5) . . ?
B4 B8 B5 62.2(4) . . ?
B10 B8 B9 56.7(4) . . ?
B4 B8 B9 102.5(4) . . ?
B5 B8 B9 59.2(4) . . ?
B10 B8 B7 57.0(4) . . ?
B4 B8 B7 59.2(4) . . ?
B5 B8 B7 102.7(4) . . ?
B9 B8 B7 89.9(4) . . ?
B10 B8 H8 119.0 . . ?
B4 B8 H8 119.9 . . ?
B5 B8 H8 119.8 . . ?
B9 B8 H8 131.3 . . ?
B7 B8 H8 131.1 . . ?
B10 B9 B5 112.1(5) . . ?
B10 B9 B2 112.0(5) . . ?
B5 B9 B2 62.6(4) . . ?
B10 B9 B8 57.3(4) . . ?
B5 B9 B8 59.2(4) . . ?
B2 B9 B8 103.1(4) . . ?
B10 B9 B6 57.1(4) . . ?
B5 B9 B6 103.0(4) . . ?
B2 B9 B6 59.3(4) . . ?
B8 B9 B6 90.4(4) . . ?
B10 B9 H9 118.7 . . ?
B5 B9 H9 119.6 . . ?
B2 B9 H9 119.5 . . ?
B8 B9 H9 130.9 . . ?
B6 B9 H9 131.0 . . ?
B9 B10 B6 66.2(4) . . ?
B9 B10 B8 65.9(4) . . ?
B6 B10 B8 100.9(5) . . ?
B9 B10 B7 100.8(5) . . ?
B6 B10 B7 66.0(4) . . ?
B8 B10 B7 66.1(4) . . ?
B9 B10 H10 129.6 . . ?
B6 B10 H10 129.5 . . ?
B8 B10 H10 129.6 . . ?
B7 B10 H10 129.6 . . ?

loop_
_geom_bond_atom_site_label_1
_geom_bond_atom_site_label_2
_geom_bond_distance
_geom_bond_site_symmetry_2
_geom_bond_publ_flag
S11 C1 1.765(6) . ?
S11 C12 1.789(6) . ?
S11 C13 1.790(6) . ?
C1 B5 1.610(8) . ?
C1 B3 1.613(8) . ?
C1 B2 1.618(8) . ?
C1 B4 1.623(8) . ?
C12 H12A 0.9800 . ?
C12 H12B 0.9800 . ?
C12 H12C 0.9800 . ?
C13 H13A 0.9800 . ?
C13 H13B 0.9800 . ?
C13 H13C 0.9800 . ?
B2 B9 1.800(9) . ?
B2 B6 1.805(9) . ?
B2 B3 1.849(9) . ?
B2 B5 1.870(9) . ?
B2 H2 1.1200 . ?
B3 B6 1.791(9) . ?
B3 B7 1.800(9) . ?
B3 B4 1.855(9) . ?
B3 H3 1.1200 . ?
B4 B8 1.798(9) . ?
B4 B7 1.805(9) . ?
B4 B5 1.859(9) . ?
B4 H4 1.1200 . ?
B5 B8 1.799(9) . ?
B5 B9 1.800(9) . ?
B5 H5 1.1200 . ?
B6 B10 1.694(9) . ?
B6 B9 1.847(10) . ?
B6 B7 1.850(9) . ?
B6 H6 1.1200 . ?
B7 B10 1.700(9) . ?
B7 B8 1.854(10) . ?
B7 H7 1.1200 . ?
B8 B10 1.699(9) . ?
B8 B9 1.842(9) . ?
B8 H8 1.1200 . ?
B9 B10 1.688(9) . ?
B9 H9 1.1200 . ?
B10 H10 1.1200 . ?
